data_4120935
loop_
_publ_author_name
'Sukanta Mandal'
'Shinya Shikano'
'Yusuke Yamada'
'Yong-Min Lee'
'Wonwoo Nam'
'Antoni Llobet'
'Shunichi Fukuzumi'

_publ_section_title
;
 Protonation Equilibrium and Hydrogen Production by a Dinuclear
 Cobalt-Hydride Complex Reduced by Cobaltocene with Trifluoroacetic Acid
;
_journal_name_full 'Journal of the American Chemical Society'
_journal_page_first 15294
_journal_page_last 15297
_journal_paper_doi 10.1021/ja408080z
_journal_volume 135
_journal_year 2013
_chemical_formula_sum 'C43 H31 Cl Co2 F12 N10 P2'
_chemical_formula_weight 1131.03
_chemical_name_systematic
; 
 ? 
;
_space_group_IT_number 15
_symmetry_cell_setting monoclinic
_symmetry_space_group_name_Hall '-C 2yc'
_symmetry_space_group_name_H-M 'C 1 2/c 1'
_atom_sites_solution_hydrogens geom
_atom_sites_solution_primary direct
_atom_sites_solution_secondary difmap
_audit_creation_method SHELXL-97
_cell_angle_alpha 90.00
_cell_angle_beta 113.1090(10)
_cell_angle_gamma 90.00
_cell_formula_units_Z 4
_cell_length_a 21.1248(2)
_cell_length_b 18.6833(2)
_cell_length_c 12.34210(10)
_cell_measurement_reflns_used 9309
_cell_measurement_temperature 100(2)
_cell_measurement_theta_max 28.01
_cell_measurement_theta_min 2.64
_cell_volume 4480.33(8)
_computing_cell_refinement 'Bruker SAINT'
_computing_data_collection 'Bruker APEX2'
_computing_data_reduction 'Bruker SAINT'
_computing_molecular_graphics 'Bruker SHELXTL'
_computing_publication_material 'Bruker SHELXTL'
_computing_structure_refinement 'SHELXL-97 (Sheldrick, 2008)'
_computing_structure_solution 'SHELXS-97 (Sheldrick, 2008)'
_diffrn_ambient_temperature 100(2)
_diffrn_measured_fraction_theta_full 1.000
_diffrn_measured_fraction_theta_max 1.000
_diffrn_measurement_device_type 'Bruker APEX-II CCD'
_diffrn_measurement_method '\f and \w scans'
_diffrn_radiation_monochromator graphite
_diffrn_radiation_source 'fine-focus sealed tube'
_diffrn_radiation_type MoK\a
_diffrn_radiation_wavelength 0.71073
_diffrn_reflns_av_R_equivalents 0.0432
_diffrn_reflns_av_sigmaI/netI 0.0311
_diffrn_reflns_limit_h_max 26
_diffrn_reflns_limit_h_min -25
_diffrn_reflns_limit_k_max 23
_diffrn_reflns_limit_k_min -23
_diffrn_reflns_limit_l_max 12
_diffrn_reflns_limit_l_min -15
_diffrn_reflns_number 35970
_diffrn_reflns_theta_full 25.99
_diffrn_reflns_theta_max 25.99
_diffrn_reflns_theta_min 1.51
_exptl_absorpt_coefficient_mu 0.968
_exptl_absorpt_correction_T_max 0.9094
_exptl_absorpt_correction_T_min 0.8299
_exptl_absorpt_correction_type multi-scan
_exptl_crystal_colour brown
_exptl_crystal_density_diffrn 1.677
_exptl_crystal_description Needle
_exptl_crystal_F_000 2272
_exptl_crystal_size_max 0.20
_exptl_crystal_size_mid 0.10
_exptl_crystal_size_min 0.10
_refine_diff_density_max 0.435
_refine_diff_density_min -0.364
_refine_diff_density_rms 0.072
_refine_ls_extinction_method none
_refine_ls_goodness_of_fit_ref 0.925
_refine_ls_hydrogen_treatment constr
_refine_ls_matrix_type full
_refine_ls_number_parameters 317
_refine_ls_number_reflns 4407
_refine_ls_number_restraints 0
_refine_ls_restrained_S_all 0.925
_refine_ls_R_factor_all 0.0471
_refine_ls_R_factor_gt 0.0354
_refine_ls_shift/su_max 0.001
_refine_ls_shift/su_mean 0.000
_refine_ls_structure_factor_coef Fsqd
_refine_ls_weighting_details 'calc w=1/[\s^2^(Fo^2^)+(0.1000P)^2^+0.4547P] where P=(Fo^2^+2Fc^2^)/3'
_refine_ls_weighting_scheme calc
_refine_ls_wR_factor_gt 0.1120
_refine_ls_wR_factor_ref 0.1230
_reflns_number_gt 3618
_reflns_number_total 4407
_reflns_threshold_expression >2sigma(I)
_cod_data_source_file ja408080z_si_002.cif
_cod_data_source_block chem251
_cod_original_cell_volume 4480.33(7)
_cod_database_code 4120935

loop_
_symmetry_equiv_pos_as_xyz
'x, y, z'
'-x, y, -z+1/2'
'x+1/2, y+1/2, z'
'-x+1/2, y+1/2, -z+1/2'
'-x, -y, -z'
'x, -y, z-1/2'
'-x+1/2, -y+1/2, -z'
'x+1/2, -y+1/2, z-1/2'

loop_
_atom_site_label
_atom_site_type_symbol
_atom_site_fract_x
_atom_site_fract_y
_atom_site_fract_z
_atom_site_U_iso_or_equiv
_atom_site_adp_type
_atom_site_occupancy
_atom_site_symmetry_multiplicity
_atom_site_calc_flag
_atom_site_refinement_flags
Co1 Co 0.453968(16) 0.195818(16) 0.57627(3) 0.01698(14) Uani 1 1 d .
Cl1 Cl 0.5000 0.11256(4) 0.7500 0.0196(2) Uani 1 2 d S
P1 P 0.31732(3) 0.39755(4) 0.92114(6) 0.02437(19) Uani 1 1 d .
N3 N 0.35235(10) 0.19366(10) 0.58042(18) 0.0187(4) Uani 1 1 d .
N1 N 0.52504(10) 0.16194(10) 0.50370(17) 0.0193(4) Uani 1 1 d .
N2 N 0.40536(10) 0.11043(10) 0.47025(17) 0.0176(4) Uani 1 1 d .
N5 N 0.48828(10) 0.27647(10) 0.69129(17) 0.0186(4) Uani 1 1 d .
N4 N 0.43859(11) 0.29047(11) 0.46563(18) 0.0223(5) Uani 1 1 d .
C6 C 0.43909(12) 0.07278(12) 0.4166(2) 0.0172(5) Uani 1 1 d .
C9 C 0.30982(12) 0.03102(12) 0.3943(2) 0.0208(5) Uani 1 1 d .
H9 H 0.2650 0.0173 0.3870 0.025 Uiso 1 1 calc R
C5 C 0.50813(12) 0.10200(12) 0.4370(2) 0.0183(5) Uani 1 1 d .
C8 C 0.34383(12) -0.00697(13) 0.3375(2) 0.0231(5) Uani 1 1 d .
H8 H 0.3221 -0.0470 0.2899 0.028 Uiso 1 1 calc R
C12 C 0.25624(12) 0.11660(13) 0.5508(2) 0.0231(6) Uani 1 1 d .
H12 H 0.2306 0.0748 0.5162 0.028 Uiso 1 1 calc R
C1 C 0.58575(13) 0.19349(12) 0.5227(2) 0.0241(6) Uani 1 1 d .
H1 H 0.5976 0.2360 0.5686 0.029 Uiso 1 1 calc R
C4 C 0.55246(12) 0.07143(13) 0.3918(2) 0.0215(5) Uani 1 1 d .
H4 H 0.5401 0.0286 0.3469 0.026 Uiso 1 1 calc R
C14 C 0.27277(12) 0.22180(13) 0.6681(2) 0.0236(6) Uani 1 1 d .
H14 H 0.2589 0.2533 0.7151 0.028 Uiso 1 1 calc R
C3 C 0.61485(13) 0.10413(13) 0.4128(2) 0.0245(6) Uani 1 1 d .
H3 H 0.6459 0.0840 0.3826 0.029 Uiso 1 1 calc R
C20 C 0.45334(12) 0.35347(13) 0.5249(2) 0.0219(5) Uani 1 1 d .
C11 C 0.31494(12) 0.13414(12) 0.5318(2) 0.0189(5) Uani 1 1 d .
C10 C 0.34267(12) 0.08994(12) 0.4625(2) 0.0187(5) Uani 1 1 d .
C15 C 0.33056(12) 0.23636(13) 0.6459(2) 0.0223(5) Uani 1 1 d .
H15 H 0.3560 0.2785 0.6785 0.027 Uiso 1 1 calc R
C7 C 0.40930(12) 0.01284(13) 0.3495(2) 0.0199(5) Uani 1 1 d .
H7 H 0.4335 -0.0141 0.3126 0.024 Uiso 1 1 calc R
C16 C 0.41849(14) 0.29255(15) 0.3479(2) 0.0279(6) Uani 1 1 d .
H16 H 0.4090 0.2486 0.3058 0.033 Uiso 1 1 calc R
C2 C 0.63167(13) 0.16648(14) 0.4783(2) 0.0246(6) Uani 1 1 d .
H2 H 0.6739 0.1903 0.4925 0.030 Uiso 1 1 calc R
C21 C 0.47968(12) 0.34484(12) 0.6532(2) 0.0198(5) Uani 1 1 d .
C13 C 0.23554(13) 0.16077(13) 0.6209(2) 0.0252(6) Uani 1 1 d .
H13 H 0.1961 0.1491 0.6363 0.030 Uiso 1 1 calc R
C19 C 0.44424(13) 0.41840(14) 0.4672(2) 0.0278(6) Uani 1 1 d .
H19 H 0.4527 0.4620 0.5102 0.033 Uiso 1 1 calc R
C18 C 0.42270(14) 0.41894(15) 0.3459(3) 0.0322(7) Uani 1 1 d .
H18 H 0.4161 0.4631 0.3048 0.039 Uiso 1 1 calc R
C22 C 0.5000 0.39059(18) 0.7500 0.0224(8) Uani 1 2 d S
H22 H 0.5000 0.4414 0.7500 0.027 Uiso 1 2 calc SR
C17 C 0.41093(13) 0.35549(16) 0.2852(2) 0.0338(7) Uani 1 1 d .
H17 H 0.3979 0.3548 0.2023 0.041 Uiso 1 1 calc R
F3 F 0.39053(8) 0.42179(9) 1.01597(15) 0.0424(4) Uani 1 1 d .
F5 F 0.24389(8) 0.37196(8) 0.82708(15) 0.0388(4) Uani 1 1 d .
F2 F 0.28061(9) 0.43348(9) 0.99850(16) 0.0471(5) Uani 1 1 d .
F1 F 0.32317(9) 0.32418(9) 0.99121(15) 0.0418(4) Uani 1 1 d .
F6 F 0.31090(8) 0.47111(9) 0.85194(14) 0.0438(4) Uani 1 1 d .
F4 F 0.35355(10) 0.36057(10) 0.84365(17) 0.0532(5) Uani 1 1 d .

loop_
_atom_site_aniso_label
_atom_site_aniso_U_11
_atom_site_aniso_U_22
_atom_site_aniso_U_33
_atom_site_aniso_U_23
_atom_site_aniso_U_13
_atom_site_aniso_U_12
Co1 0.0189(2) 0.0149(2) 0.0169(2) -0.00096(12) 0.00676(16) 0.00018(12)
Cl1 0.0262(5) 0.0132(4) 0.0188(4) 0.000 0.0083(4) 0.000
P1 0.0252(4) 0.0215(4) 0.0264(4) 0.0023(3) 0.0102(3) 0.0048(3)
N3 0.0192(11) 0.0188(11) 0.0178(11) 0.0025(8) 0.0070(9) 0.0009(8)
N1 0.0224(11) 0.0149(10) 0.0195(11) -0.0008(8) 0.0070(9) -0.0002(8)
N2 0.0171(10) 0.0171(10) 0.0161(10) 0.0021(8) 0.0038(8) -0.0010(8)
N5 0.0175(10) 0.0172(10) 0.0220(10) 0.0010(9) 0.0087(9) -0.0009(8)
N4 0.0203(11) 0.0272(11) 0.0208(11) 0.0047(9) 0.0095(9) 0.0038(9)
C6 0.0180(12) 0.0168(12) 0.0149(12) 0.0042(9) 0.0046(10) 0.0041(9)
C9 0.0195(13) 0.0217(13) 0.0172(12) -0.0005(10) 0.0028(10) -0.0035(10)
C5 0.0226(13) 0.0167(12) 0.0137(11) 0.0018(9) 0.0051(10) 0.0008(10)
C8 0.0285(14) 0.0183(13) 0.0175(13) -0.0010(10) 0.0037(11) -0.0031(10)
C12 0.0205(13) 0.0224(13) 0.0253(14) 0.0029(11) 0.0078(11) 0.0003(10)
C1 0.0258(14) 0.0195(13) 0.0253(14) -0.0024(10) 0.0082(12) -0.0060(10)
C4 0.0239(13) 0.0215(13) 0.0173(13) -0.0035(10) 0.0061(11) 0.0010(10)
C14 0.0233(13) 0.0242(13) 0.0240(14) 0.0008(11) 0.0101(11) 0.0082(11)
C3 0.0241(13) 0.0265(14) 0.0249(14) 0.0028(11) 0.0118(11) 0.0039(11)
C20 0.0156(12) 0.0228(13) 0.0286(14) 0.0029(11) 0.0099(11) -0.0004(10)
C11 0.0182(12) 0.0180(12) 0.0172(12) 0.0041(10) 0.0034(10) 0.0011(10)
C10 0.0214(12) 0.0166(12) 0.0171(12) 0.0038(10) 0.0064(10) 0.0006(10)
C15 0.0247(13) 0.0190(13) 0.0216(13) -0.0012(10) 0.0072(11) 0.0038(10)
C7 0.0249(13) 0.0185(12) 0.0160(12) 0.0016(10) 0.0080(10) 0.0020(10)
C16 0.0273(15) 0.0317(15) 0.0267(15) 0.0030(12) 0.0129(12) 0.0056(12)
C2 0.0202(13) 0.0255(14) 0.0271(14) 0.0008(11) 0.0080(11) -0.0028(11)
C21 0.0163(12) 0.0151(12) 0.0290(14) 0.0036(10) 0.0102(11) 0.0008(10)
C13 0.0182(13) 0.0293(15) 0.0288(14) 0.0037(11) 0.0098(12) 0.0025(11)
C19 0.0245(14) 0.0207(13) 0.0376(16) 0.0078(12) 0.0114(13) -0.0002(11)
C18 0.0275(15) 0.0311(15) 0.0409(17) 0.0176(13) 0.0167(13) 0.0046(12)
C22 0.0238(19) 0.0135(17) 0.032(2) 0.000 0.0139(17) 0.000
C17 0.0260(15) 0.0511(18) 0.0264(15) 0.0148(14) 0.0126(12) 0.0090(13)
F3 0.0290(9) 0.0459(10) 0.0413(10) 0.0099(8) 0.0019(8) -0.0060(8)
F5 0.0341(9) 0.0342(9) 0.0396(10) 0.0016(7) 0.0051(8) -0.0057(7)
F2 0.0498(11) 0.0438(11) 0.0582(12) -0.0140(9) 0.0327(10) 0.0030(8)
F1 0.0484(11) 0.0276(9) 0.0451(11) 0.0102(8) 0.0134(9) 0.0033(8)
F6 0.0440(10) 0.0344(10) 0.0397(10) 0.0144(8) 0.0019(8) -0.0054(8)
F4 0.0567(12) 0.0608(12) 0.0583(12) -0.0136(10) 0.0399(11) 0.0017(10)

loop_
_atom_type_symbol
_atom_type_description
_atom_type_scat_dispersion_real
_atom_type_scat_dispersion_imag
_atom_type_scat_source
C C 0.0033 0.0016 'International Tables Vol C Tables 4.2.6.8 and 6.1.1.4'
H H 0.0000 0.0000 'International Tables Vol C Tables 4.2.6.8 and 6.1.1.4'
N N 0.0061 0.0033 'International Tables Vol C Tables 4.2.6.8 and 6.1.1.4'
F F 0.0171 0.0103 'International Tables Vol C Tables 4.2.6.8 and 6.1.1.4'
P P 0.1023 0.0942 'International Tables Vol C Tables 4.2.6.8 and 6.1.1.4'
Cl Cl 0.1484 0.1585 'International Tables Vol C Tables 4.2.6.8 and 6.1.1.4'
Co Co 0.3494 0.9721 'International Tables Vol C Tables 4.2.6.8 and 6.1.1.4'

loop_
_geom_angle_atom_site_label_1
_geom_angle_atom_site_label_2
_geom_angle_atom_site_label_3
_geom_angle
_geom_angle_site_symmetry_1
_geom_angle_site_symmetry_3
N5 Co1 N2 169.67(7) . .
N5 Co1 N1 113.85(8) . .
N2 Co1 N1 76.14(7) . .
N5 Co1 N3 94.80(7) . .
N2 Co1 N3 75.50(7) . .
N1 Co1 N3 151.02(8) . .
N5 Co1 N4 75.93(8) . .
N2 Co1 N4 108.39(8) . .
N1 Co1 N4 86.21(7) . .
N3 Co1 N4 97.15(7) . .
N5 Co1 Cl1 87.12(6) . .
N2 Co1 Cl1 89.55(5) . .
N1 Co1 Cl1 94.27(5) . .
N3 Co1 Cl1 91.34(5) . .
N4 Co1 Cl1 161.57(6) . .
Co1 Cl1 Co1 103.60(3) . 2_656
F2 P1 F3 90.03(10) . .
F2 P1 F6 89.93(10) . .
F3 P1 F6 90.13(9) . .
F2 P1 F4 179.22(10) . .
F3 P1 F4 90.44(10) . .
F6 P1 F4 90.69(10) . .
F2 P1 F1 89.40(9) . .
F3 P1 F1 89.98(9) . .
F6 P1 F1 179.32(10) . .
F4 P1 F1 89.97(10) . .
F2 P1 F5 89.96(10) . .
F3 P1 F5 179.03(10) . .
F6 P1 F5 90.83(9) . .
F4 P1 F5 89.56(10) . .
F1 P1 F5 89.05(9) . .
C15 N3 C11 118.4(2) . .
C15 N3 Co1 125.54(17) . .
C11 N3 Co1 114.46(15) . .
C1 N1 C5 118.4(2) . .
C1 N1 Co1 125.36(16) . .
C5 N1 Co1 116.22(15) . .
C10 N2 C6 120.8(2) . .
C10 N2 Co1 119.75(15) . .
C6 N2 Co1 119.24(15) . .
N5 N5 C21 108.68(13) 2_656 .
N5 N5 Co1 130.31(6) 2_656 .
C21 N5 Co1 120.28(16) . .
C16 N4 C20 117.8(2) . .
C16 N4 Co1 127.34(18) . .
C20 N4 Co1 114.83(16) . .
N2 C6 C7 120.8(2) . .
N2 C6 C5 113.5(2) . .
C7 C6 C5 125.7(2) . .
C8 C9 C10 118.5(2) . .
C8 C9 H9 120.7 . .
C10 C9 H9 120.7 . .
N1 C5 C4 121.8(2) . .
N1 C5 C6 114.6(2) . .
C4 C5 C6 123.6(2) . .
C9 C8 C7 120.4(2) . .
C9 C8 H8 119.8 . .
C7 C8 H8 119.8 . .
C13 C12 C11 119.1(2) . .
C13 C12 H12 120.4 . .
C11 C12 H12 120.4 . .
N1 C1 C2 122.6(2) . .
N1 C1 H1 118.7 . .
C2 C1 H1 118.7 . .
C3 C4 C5 119.1(2) . .
C3 C4 H4 120.4 . .
C5 C4 H4 120.4 . .
C13 C14 C15 118.8(2) . .
C13 C14 H14 120.6 . .
C15 C14 H14 120.6 . .
C4 C3 C2 119.3(2) . .
C4 C3 H3 120.3 . .
C2 C3 H3 120.3 . .
N4 C20 C19 121.8(2) . .
N4 C20 C21 113.4(2) . .
C19 C20 C21 124.8(2) . .
N3 C11 C12 121.4(2) . .
N3 C11 C10 115.0(2) . .
C12 C11 C10 123.6(2) . .
N2 C10 C9 120.7(2) . .
N2 C10 C11 113.9(2) . .
C9 C10 C11 125.4(2) . .
N3 C15 C14 122.9(2) . .
N3 C15 H15 118.5 . .
C14 C15 H15 118.5 . .
C8 C7 C6 118.7(2) . .
C8 C7 H7 120.6 . .
C6 C7 H7 120.6 . .
N4 C16 C17 123.2(3) . .
N4 C16 H16 118.4 . .
C17 C16 H16 118.4 . .
C3 C2 C1 118.7(2) . .
C3 C2 H2 120.7 . .
C1 C2 H2 120.7 . .
N5 C21 C22 109.2(2) . .
N5 C21 C20 115.0(2) . .
C22 C21 C20 135.8(2) . .
C14 C13 C12 119.3(2) . .
C14 C13 H13 120.3 . .
C12 C13 H13 120.3 . .
C20 C19 C18 119.0(3) . .
C20 C19 H19 120.5 . .
C18 C19 H19 120.5 . .
C17 C18 C19 119.8(2) . .
C17 C18 H18 120.1 . .
C19 C18 H18 120.1 . .
C21 C22 C21 104.3(3) . 2_656
C21 C22 H22 127.9 . .
C21 C22 H22 127.9 2_656 .
C18 C17 C16 118.2(3) . .
C18 C17 H17 120.9 . .
C16 C17 H17 120.9 . .

loop_
_geom_bond_atom_site_label_1
_geom_bond_atom_site_label_2
_geom_bond_distance
_geom_bond_site_symmetry_2
Co1 N5 2.0009(19) .
Co1 N2 2.0632(19) .
Co1 N1 2.1242(19) .
Co1 N3 2.168(2) .
Co1 N4 2.179(2) .
Co1 Cl1 2.5152(6) .
Cl1 Co1 2.5152(6) 2_656
P1 F2 1.5953(16) .
P1 F3 1.5956(18) .
P1 F6 1.5956(16) .
P1 F4 1.5977(17) .
P1 F1 1.5994(17) .
P1 F5 1.6028(17) .
N3 C15 1.339(3) .
N3 C11 1.360(3) .
N1 C1 1.346(3) .
N1 C5 1.352(3) .
N2 C10 1.345(3) .
N2 C6 1.346(3) .
N5 N5 1.335(4) 2_656
N5 C21 1.349(3) .
N4 C16 1.344(3) .
N4 C20 1.356(3) .
C6 C7 1.388(3) .
C6 C5 1.483(3) .
C9 C8 1.381(3) .
C9 C10 1.394(3) .
C9 H9 0.9500 .
C5 C4 1.388(3) .
C8 C7 1.382(3) .
C8 H8 0.9500 .
C12 C13 1.385(3) .
C12 C11 1.389(3) .
C12 H12 0.9500 .
C1 C2 1.384(3) .
C1 H1 0.9500 .
C4 C3 1.382(3) .
C4 H4 0.9500 .
C14 C13 1.378(4) .
C14 C15 1.379(3) .
C14 H14 0.9500 .
C3 C2 1.382(4) .
C3 H3 0.9500 .
C20 C19 1.381(3) .
C20 C21 1.466(4) .
C11 C10 1.466(3) .
C15 H15 0.9500 .
C7 H7 0.9500 .
C16 C17 1.382(4) .
C16 H16 0.9500 .
C2 H2 0.9500 .
C21 C22 1.393(3) .
C13 H13 0.9500 .
C19 C18 1.383(4) .
C19 H19 0.9500 .
C18 C17 1.372(4) .
C18 H18 0.9500 .
C22 C21 1.393(3) 2_656
C22 H22 0.9500 .
C17 H17 0.9500 .
